data_7220943
loop_
_publ_author_name
'Takahashi, Hiroki'
'Tamura, Rui'

_publ_section_title
;
 Low temperature phase transition induced biaxial negative thermal
 expansion of 2,4-dinitroanisole
;
_journal_issue 46
_journal_name_full CrystEngComm
_journal_page_first 8888
_journal_paper_doi 10.1039/C5CE00029G
_journal_volume 17
_journal_year 2015
_chemical_formula_sum 'C7 H6 N2 O5'
_chemical_formula_weight 198.14
_chemical_name_systematic
;
 ?
;
_space_group_IT_number 14
_symmetry_cell_setting monoclinic
_symmetry_Int_Tables_number 14
_symmetry_space_group_name_Hall '-P 2yn'
_symmetry_space_group_name_H-M 'P 1 21/n 1'
_atom_sites_solution_hydrogens geom
_atom_sites_solution_primary direct
_atom_sites_solution_secondary difmap
_audit_creation_method SHELXL-97
_audit_update_record
;
2014-12-26 deposited with the CCDC.
2015-06-08 downloaded from the CCDC.
;
_cell_angle_alpha 90.00
_cell_angle_beta 95.882(6)
_cell_angle_gamma 90.00
_cell_formula_units_Z 4
_cell_length_a 3.8760(18)
_cell_length_b 13.791(6)
_cell_length_c 15.388(7)
_cell_measurement_reflns_used 2246
_cell_measurement_temperature 198
_cell_measurement_theta_max 27.5
_cell_measurement_theta_min 3.0
_cell_volume 818.2(6)
_computing_cell_refinement
;
CrystalClear-SM Expert 2.0 r4 (Rigaku/MSC, 2009)
;
_computing_data_collection
;
CrystalClear-SM Expert 2.0 r4 (Rigaku/MSC, 2009)
;
_computing_data_reduction
;
CrystalClear-SM Expert 2.0 r4 (Rigaku/MSC, 2009)
;
_computing_molecular_graphics
;
Yadokari-XG 2009 (Kabuto, 2009), ORTEP-3 (Farrugia, 1997) & Mercury (Macrae et
al., 2006)
;
_computing_publication_material 'PLATON (Speak, 2009) and publCIF (Westrip, 2010)'
_computing_structure_refinement 'SHELXL-97 (Sheldrick, 1997)'
_computing_structure_solution 'SIR97 (Altomare et al., 1999)'
_diffrn_ambient_temperature 198(2)
_diffrn_detector CCD
_diffrn_detector_area_resol_mean 28.5714
_diffrn_measured_fraction_theta_full 0.991
_diffrn_measured_fraction_theta_max 0.991
_diffrn_measurement_device
;
AFC11 (Right): Eulerian 3 circle
;
_diffrn_measurement_device_type
;
Rigaku Saturn724+
;
_diffrn_measurement_method 'profile data from \w-scans'
_diffrn_radiation_monochromator 'Graphite Monochromator'
_diffrn_radiation_source 'fine-focus sealed tube'
_diffrn_radiation_type MoK\a
_diffrn_radiation_wavelength 0.71075
_diffrn_reflns_av_R_equivalents 0.0182
_diffrn_reflns_av_sigmaI/netI 0.0348
_diffrn_reflns_limit_h_max 5
_diffrn_reflns_limit_h_min -4
_diffrn_reflns_limit_k_max 15
_diffrn_reflns_limit_k_min -17
_diffrn_reflns_limit_l_max 19
_diffrn_reflns_limit_l_min -19
_diffrn_reflns_number 3987
_diffrn_reflns_theta_full 27.51
_diffrn_reflns_theta_max 27.51
_diffrn_reflns_theta_min 3.24
_exptl_absorpt_coefficient_mu 0.140
_exptl_absorpt_correction_T_max 0.9726
_exptl_absorpt_correction_T_min 0.9726
_exptl_absorpt_correction_type multi-scan
_exptl_absorpt_process_details 'CrystalClear (Rigaku Americas and Rigaku, 2009)'
_exptl_crystal_colour 'Pale yellow'
_exptl_crystal_density_diffrn 1.608
_exptl_crystal_density_method 'not measured'
_exptl_crystal_description Platelet
_exptl_crystal_F_000 408
_exptl_crystal_size_max 0.38
_exptl_crystal_size_mid 0.35
_exptl_crystal_size_min 0.30
_refine_diff_density_max 0.246
_refine_diff_density_min -0.223
_refine_diff_density_rms 0.040
_refine_ls_extinction_method none
_refine_ls_goodness_of_fit_ref 0.916
_refine_ls_matrix_type full
_refine_ls_number_parameters 151
_refine_ls_number_reflns 1850
_refine_ls_number_restraints 0
_refine_ls_restrained_S_all 0.916
_refine_ls_R_factor_all 0.0576
_refine_ls_R_factor_gt 0.0384
_refine_ls_shift/su_max 0.001
_refine_ls_shift/su_mean 0.000
_refine_ls_structure_factor_coef Fsqd
_refine_ls_weighting_details 'calc w=1/[\s^2^(Fo^2^)+(0.0577P)^2^+0.0000P] where P=(Fo^2^+2Fc^2^)/3'
_refine_ls_weighting_scheme calc
_refine_ls_wR_factor_gt 0.0947
_refine_ls_wR_factor_ref 0.1026
_reflns_number_gt 1207
_reflns_number_total 1850
_reflns_threshold_expression >2\s(I)
_cod_data_source_file c5ce00029g2.cif
_cod_data_source_block 24dnan_198K
_cod_depositor_comments
;
The following automatic conversions were performed:

'_symmetry_cell_setting' value 'Monoclinic' changed to 'monoclinic'
according to
/usr/data/users/saulius/crontab/automatic-downloads/rss-feeds/RSC/lib/dictionaries/cif_core.dic
dictionary named 'cif_core.dic' version 2.4.2 from 2011-04-26.

Automatic conversion script
Id: cif_fix_values 3271 2015-04-21 07:52:19Z andrius 

 Adding full bibliography for 7220936--7220954.cif.
;
_cod_original_sg_symbol_H-M 'P 21/n'
_cod_database_code 7220943

loop_
_symmetry_equiv_pos_site_id
_symmetry_equiv_pos_as_xyz
1 x,y,z
2 1/2-x,1/2+y,1/2-z
3 -x,-y,-z
4 1/2+x,1/2-y,1/2+z

loop_
_atom_site_label
_atom_site_type_symbol
_atom_site_fract_x
_atom_site_fract_y
_atom_site_fract_z
_atom_site_U_iso_or_equiv
_atom_site_adp_type
_atom_site_occupancy
_atom_site_symmetry_multiplicity
_atom_site_calc_flag
C1 C -0.1015(4) 0.18377(10) 0.92650(8) 0.0304(3) Uani 1 1 d
C2 C -0.0200(4) 0.25774(10) 0.98827(8) 0.0300(3) Uani 1 1 d
C3 C 0.1104(4) 0.34596(11) 0.96522(9) 0.0322(3) Uani 1 1 d
H1 H 0.162(4) 0.3942(13) 1.0076(11) 0.044(4) Uiso 1 1 d
C4 C 0.1606(4) 0.36119(10) 0.87870(9) 0.0325(4) Uani 1 1 d
C5 C 0.0877(4) 0.29052(12) 0.81603(9) 0.0367(4) Uani 1 1 d
H2 H 0.119(4) 0.3018(12) 0.7590(11) 0.047(5) Uiso 1 1 d
C6 C -0.0419(4) 0.20249(12) 0.83989(9) 0.0353(4) Uani 1 1 d
H3 H -0.089(4) 0.1544(12) 0.7952(11) 0.046(5) Uiso 1 1 d
C7 C -0.3031(5) 0.02345(13) 0.89042(12) 0.0437(4) Uani 1 1 d
H6 H -0.463(4) 0.0449(11) 0.8435(11) 0.044(4) Uiso 1 1 d
H5 H -0.385(5) -0.0276(14) 0.9220(12) 0.058(5) Uiso 1 1 d
H4 H -0.098(5) 0.0028(11) 0.8650(11) 0.048(5) Uiso 1 1 d
N1 N -0.0679(4) 0.24521(10) 1.08115(7) 0.0384(3) Uani 1 1 d
N2 N 0.3020(3) 0.45438(10) 0.85427(8) 0.0423(4) Uani 1 1 d
O1 O -0.2250(3) 0.09920(8) 0.95350(6) 0.0386(3) Uani 1 1 d
O2 O -0.2744(4) 0.18490(9) 1.10135(8) 0.0665(4) Uani 1 1 d
O3 O 0.0953(4) 0.29664(10) 1.13368(7) 0.0702(5) Uani 1 1 d
O4 O 0.3310(4) 0.51906(9) 0.90862(8) 0.0699(4) Uani 1 1 d
O5 O 0.3862(4) 0.46368(10) 0.78033(7) 0.0638(4) Uani 1 1 d

loop_
_atom_site_aniso_label
_atom_site_aniso_U_11
_atom_site_aniso_U_22
_atom_site_aniso_U_33
_atom_site_aniso_U_23
_atom_site_aniso_U_13
_atom_site_aniso_U_12
C1 0.0296(8) 0.0365(8) 0.0258(7) 0.0017(6) 0.0057(5) 0.0007(6)
C2 0.0330(8) 0.0372(8) 0.0203(6) 0.0031(6) 0.0052(5) 0.0027(6)
C3 0.0357(8) 0.0354(8) 0.0257(7) 0.0005(7) 0.0038(6) -0.0001(7)
C4 0.0315(8) 0.0378(8) 0.0287(7) 0.0079(6) 0.0049(6) 0.0007(6)
C5 0.0399(9) 0.0492(10) 0.0219(7) 0.0037(6) 0.0070(6) 0.0009(7)
C6 0.0412(9) 0.0420(9) 0.0230(7) -0.0020(7) 0.0049(6) -0.0006(7)
C7 0.0494(11) 0.0424(10) 0.0402(9) -0.0086(8) 0.0095(8) -0.0101(9)
N1 0.0550(8) 0.0374(7) 0.0238(6) 0.0022(6) 0.0093(5) -0.0013(7)
N2 0.0453(8) 0.0466(8) 0.0352(7) 0.0113(6) 0.0055(6) -0.0043(7)
O1 0.0510(7) 0.0365(6) 0.0298(5) -0.0022(5) 0.0106(5) -0.0085(5)
O2 0.1094(11) 0.0585(8) 0.0376(6) -0.0055(6) 0.0370(7) -0.0295(8)
O3 0.1022(11) 0.0838(10) 0.0231(5) -0.0006(6) -0.0013(6) -0.0376(9)
O4 0.1113(12) 0.0494(8) 0.0499(7) 0.0009(6) 0.0136(7) -0.0296(8)
O5 0.0881(10) 0.0654(9) 0.0418(7) 0.0155(6) 0.0259(6) -0.0127(8)

loop_
_atom_type_symbol
_atom_type_description
_atom_type_scat_dispersion_real
_atom_type_scat_dispersion_imag
_atom_type_scat_source
C C 0.0033 0.0016 'International Tables Vol C Tables 4.2.6.8 and 6.1.1.4'
H H 0.0000 0.0000 'International Tables Vol C Tables 4.2.6.8 and 6.1.1.4'
N N 0.0061 0.0033 'International Tables Vol C Tables 4.2.6.8 and 6.1.1.4'
O O 0.0106 0.0060 'International Tables Vol C Tables 4.2.6.8 and 6.1.1.4'

loop_
_geom_angle_atom_site_label_1
_geom_angle_atom_site_label_2
_geom_angle_atom_site_label_3
_geom_angle
O1 C1 C6 123.62(13)
O1 C1 C2 118.87(12)
C6 C1 C2 117.50(13)
C3 C2 C1 121.93(13)
C3 C2 N1 116.12(12)
C1 C2 N1 121.95(13)
C2 C3 C4 118.29(14)
C2 C3 H1 120.3(10)
C4 C3 H1 121.4(10)
C5 C4 C3 121.84(14)
C5 C4 N2 119.78(13)
C3 C4 N2 118.37(14)
C6 C5 C4 119.35(14)
C6 C5 H2 119.7(11)
C4 C5 H2 120.9(11)
C5 C6 C1 121.09(14)
C5 C6 H3 117.8(10)
C1 C6 H3 121.1(10)
O1 C7 H6 111.3(10)
O1 C7 H5 104.9(11)
H6 C7 H5 113.7(15)
O1 C7 H4 111.4(10)
H6 C7 H4 106.5(14)
H5 C7 H4 109.1(15)
O3 N1 O2 123.02(13)
O3 N1 C2 118.23(13)
O2 N1 C2 118.73(13)
O4 N2 O5 123.15(15)
O4 N2 C4 118.51(13)
O5 N2 C4 118.34(14)
C1 O1 C7 118.66(12)

loop_
_geom_bond_atom_site_label_1
_geom_bond_atom_site_label_2
_geom_bond_distance
C1 O1 1.3429(18)
C1 C6 1.400(2)
C1 C2 1.4080(19)
C2 C3 1.378(2)
C2 N1 1.4702(18)
C3 C4 1.381(2)
C3 H1 0.939(17)
C4 C5 1.380(2)
C4 N2 1.462(2)
C5 C6 1.378(2)
C5 H2 0.911(17)
C6 H3 0.959(17)
C7 O1 1.437(2)
C7 H6 0.949(16)
C7 H5 0.93(2)
C7 H4 0.963(19)
N1 O3 1.2050(16)
N1 O2 1.2166(17)
N2 O4 1.2199(18)
N2 O5 1.2222(16)

loop_
_geom_hbond_atom_site_label_D
_geom_hbond_atom_site_label_H
_geom_hbond_atom_site_label_A
_geom_hbond_distance_DH
_geom_hbond_distance_HA
_geom_hbond_distance_DA
_geom_hbond_angle_DHA
_geom_hbond_site_symmetry_A
_geom_hbond_publ_flag
C3 H1 O4 0.939(18) 2.537(17) 3.326(3) 141.8(13) 3_667 yes
C5 H2 O2 0.912(17) 2.509(17) 3.417(2) 174.1(14) 4_554 yes
C7 H4 O5 0.964(19) 2.518(17) 3.326(3) 141.3(14) 2_546 yes
C7 H5 O2 0.930(19) 2.546(19) 3.316(3) 140.5(15) 3_457 yes

loop_
_geom_torsion_atom_site_label_1
_geom_torsion_atom_site_label_2
_geom_torsion_atom_site_label_3
_geom_torsion_atom_site_label_4
_geom_torsion
O1 C1 C2 C3 179.44(13)
C6 C1 C2 C3 0.6(2)
O1 C1 C2 N1 -0.3(2)
C6 C1 C2 N1 -179.15(13)
C1 C2 C3 C4 0.1(2)
N1 C2 C3 C4 179.91(12)
C2 C3 C4 C5 -0.8(2)
C2 C3 C4 N2 -179.43(12)
C3 C4 C5 C6 0.7(2)
N2 C4 C5 C6 179.28(14)
C4 C5 C6 C1 0.1(2)
O1 C1 C6 C5 -179.52(14)
C2 C1 C6 C5 -0.8(2)
C3 C2 N1 O3 -21.4(2)
C1 C2 N1 O3 158.40(15)
C3 C2 N1 O2 157.28(14)
C1 C2 N1 O2 -22.9(2)
C5 C4 N2 O4 172.61(15)
C3 C4 N2 O4 -8.7(2)
C5 C4 N2 O5 -7.5(2)
C3 C4 N2 O5 171.15(13)
C6 C1 O1 C7 -0.4(2)
C2 C1 O1 C7 -179.12(14)
